data_4504405
loop_
_publ_author_name
'Tang, Yun-Zhi'
'Wang, Guo-Xi'
'Ye, Qiong'
'Xiong, Ren-Gen'
'Yuan, Rong-Xin'

_publ_section_title
;
 Heterometallic Tetrazole Coordination Polymer Formed through 2 + 3
 Cycloaddition Reaction between Inorganic Complexes in the Presence of
 Lewis Acid
;
_journal_issue 12
_journal_name_full 'Crystal Growth &amp; Design'
_journal_page_first 2382
_journal_paper_doi 10.1021/cg070528g
_journal_volume 7
_journal_year 2007
_chemical_formula_sum 'C12 H8 Cu2 N10'
_chemical_formula_weight 419.36
_chemical_name_systematic
; 
 ? 
;
_space_group_IT_number 14
_symmetry_cell_setting monoclinic
_symmetry_space_group_name_Hall '-P 2yn'
_symmetry_space_group_name_H-M 'P 1 21/n 1'
_atom_sites_solution_hydrogens geom
_atom_sites_solution_primary direct
_atom_sites_solution_secondary difmap
_audit_creation_method SHELXL-97
_cell_angle_alpha 90.00
_cell_angle_beta 108.0280(10)
_cell_angle_gamma 90.00
_cell_formula_units_Z 4
_cell_length_a 8.5634(5)
_cell_length_b 19.2808(11)
_cell_length_c 8.6971(5)
_cell_measurement_temperature 289(2)
_cell_volume 1365.47(14)
_computing_cell_refinement 'Bruker SMART'
_computing_data_collection 'Bruker SMART'
_computing_data_reduction 'Bruker SAINT'
_computing_molecular_graphics 'Bruker SHELXTL'
_computing_publication_material 'Bruker SHELXTL'
_computing_structure_refinement 'SHELXL-97 (Sheldrick, 1997)'
_computing_structure_solution 'SHELXS-97 (Sheldrick, 1990)'
_diffrn_ambient_temperature 289(2)
_diffrn_measured_fraction_theta_full 0.999
_diffrn_measured_fraction_theta_max 0.999
_diffrn_measurement_device_type 'CCD area detector'
_diffrn_measurement_method 'phi and omega scans'
_diffrn_radiation_monochromator graphite
_diffrn_radiation_source 'fine-focus sealed tube'
_diffrn_radiation_type MoK\a
_diffrn_radiation_wavelength 0.71073
_diffrn_reflns_av_R_equivalents 0.0183
_diffrn_reflns_av_sigmaI/netI 0.0227
_diffrn_reflns_limit_h_max 10
_diffrn_reflns_limit_h_min -8
_diffrn_reflns_limit_k_max 19
_diffrn_reflns_limit_k_min -23
_diffrn_reflns_limit_l_max 10
_diffrn_reflns_limit_l_min -10
_diffrn_reflns_number 7527
_diffrn_reflns_theta_full 25.99
_diffrn_reflns_theta_max 25.99
_diffrn_reflns_theta_min 2.11
_exptl_absorpt_coefficient_mu 3.134
_exptl_absorpt_correction_type none
_exptl_crystal_colour YELLOW
_exptl_crystal_density_diffrn 2.040
_exptl_crystal_density_method 'not measured'
_exptl_crystal_description GRANULAR
_exptl_crystal_F_000 832
_exptl_crystal_size_max 0.4
_exptl_crystal_size_mid 0.3
_exptl_crystal_size_min 0.2
_refine_diff_density_max 0.886
_refine_diff_density_min -0.547
_refine_diff_density_rms 0.074
_refine_ls_extinction_method none
_refine_ls_goodness_of_fit_ref 1.059
_refine_ls_hydrogen_treatment mixed
_refine_ls_matrix_type full
_refine_ls_number_parameters 217
_refine_ls_number_reflns 2697
_refine_ls_number_restraints 0
_refine_ls_restrained_S_all 1.059
_refine_ls_R_factor_all 0.0266
_refine_ls_R_factor_gt 0.0254
_refine_ls_shift/su_max 0.000
_refine_ls_shift/su_mean 0.000
_refine_ls_structure_factor_coef Fsqd
_refine_ls_weighting_details 'calc w=1/[\s^2^(Fo^2^)+(0.0374P)^2^+1.0749P] where P=(Fo^2^+2Fc^2^)/3'
_refine_ls_weighting_scheme calc
_refine_ls_wR_factor_gt 0.0690
_refine_ls_wR_factor_ref 0.0697
_reflns_number_gt 2572
_reflns_number_total 2697
_reflns_threshold_expression >2sigma(I)
_cod_data_source_file cg070528g-file003.cif
_cod_data_source_block 1
_cod_depositor_comments
;
The following automatic conversions were performed:

'_symmetry_cell_setting' value 'Monoclinic' changed to 'monoclinic'
according to /home/saulius/struct/CIF-dictionaries/cif_core.dic
dictionary named 'cif_core.dic' version 2.4.1 from 2010-06-29.

Automatic conversion script
Id: cif_fix_values 1715 2011-07-08 13:25:40Z adriana 
;
_cod_original_sg_symbol_H-M P2(1)/n
_cod_database_code 4504405

loop_
_symmetry_equiv_pos_as_xyz
'x, y, z'
'-x+1/2, y+1/2, -z+1/2'
'-x, -y, -z'
'x-1/2, -y-1/2, z-1/2'

loop_
_atom_site_label
_atom_site_type_symbol
_atom_site_fract_x
_atom_site_fract_y
_atom_site_fract_z
_atom_site_U_iso_or_equiv
_atom_site_adp_type
_atom_site_occupancy
_atom_site_symmetry_multiplicity
_atom_site_calc_flag
_atom_site_refinement_flags
Cu1 Cu 0.45384(3) 0.173856(13) 0.80783(3) 0.02345(10) Uani 1 1 d .
Cu2 Cu 0.46663(4) 0.092730(16) 0.43882(3) 0.03200(10) Uani 1 1 d .
N10 N 0.5784(2) 0.08413(9) 0.8090(2) 0.0223(4) Uani 1 1 d .
N9 N 0.2761(2) 0.17237(10) 0.9253(2) 0.0245(4) Uani 1 1 d .
C12 C 0.7299(3) 0.05664(11) 1.0975(2) 0.0223(4) Uani 1 1 d .
C11 C 0.6818(2) 0.04414(11) 0.9225(2) 0.0209(4) Uani 1 1 d .
C10 C 0.2989(3) 0.19049(11) 1.0796(2) 0.0229(4) Uani 1 1 d .
H10A H 0.4042 0.2021 1.1439 0.028 Uiso 1 1 calc R
C9 C 0.1720(3) 0.19263(11) 1.1475(2) 0.0211(4) Uani 1 1 d .
N8 N 0.5708(2) 0.05338(9) 0.6683(2) 0.0241(4) Uani 1 1 d .
C8 C 0.0133(3) 0.17844(11) 1.0496(3) 0.0249(4) Uani 1 1 d .
H8A H -0.0749 0.1816 1.0903 0.030 Uiso 1 1 calc R
C7 C -0.0109(3) 0.15959(13) 0.8909(3) 0.0296(5) Uani 1 1 d .
H7A H -0.1157 0.1496 0.8228 0.036 Uiso 1 1 calc R
C6 C 0.1231(3) 0.15582(13) 0.8352(3) 0.0289(5) Uani 1 1 d .
H6A H 0.1064 0.1410 0.7296 0.035 Uiso 1 1 calc R
C5 C 0.8916(3) 0.04764(13) 1.1948(3) 0.0297(5) Uani 1 1 d .
H5A H 0.9715 0.0318 1.1512 0.036 Uiso 1 1 calc R
N7 N 0.7370(2) -0.00940(10) 0.8569(2) 0.0260(4) Uani 1 1 d .
N6 N 0.6639(2) -0.00263(10) 0.6974(2) 0.0271(4) Uani 1 1 d .
N5 N 0.6502(2) 0.08932(10) 1.3295(2) 0.0281(4) Uani 1 1 d .
C4 C 0.6146(3) 0.07739(12) 1.1703(3) 0.0239(4) Uani 1 1 d .
H4A H 0.5066 0.0834 1.1052 0.029 Uiso 1 1 calc R
C3 C 0.8077(3) 0.08286(14) 1.4198(3) 0.0357(6) Uani 1 1 d .
H3A H 0.8356 0.0924 1.5298 0.043 Uiso 1 1 calc R
C2 C 0.9307(3) 0.06274(15) 1.3574(3) 0.0368(6) Uani 1 1 d .
H2A H 1.0387 0.0594 1.4243 0.044 Uiso 1 1 calc R
N4 N 0.3166(2) 0.17050(9) 1.4369(2) 0.0213(4) Uani 1 1 d .
N3 N 0.2991(2) 0.19352(10) 1.5772(2) 0.0228(4) Uani 1 1 d .
C1 C 0.2035(2) 0.20487(11) 1.3210(2) 0.0202(4) Uani 1 1 d .
N2 N 0.1182(2) 0.24763(9) 1.3864(2) 0.0223(4) Uani 1 1 d .
N1 N 0.1808(2) 0.23958(10) 1.5473(2) 0.0246(4) Uani 1 1 d .

loop_
_atom_site_aniso_label
_atom_site_aniso_U_11
_atom_site_aniso_U_22
_atom_site_aniso_U_33
_atom_site_aniso_U_23
_atom_site_aniso_U_13
_atom_site_aniso_U_12
Cu1 0.02460(15) 0.02680(16) 0.01916(15) -0.00231(9) 0.00707(11) 0.00017(10)
Cu2 0.03792(18) 0.03642(18) 0.02126(16) -0.00264(11) 0.00855(12) 0.01461(12)
N10 0.0259(9) 0.0243(9) 0.0174(8) -0.0003(7) 0.0079(7) 0.0016(7)
N9 0.0254(9) 0.0321(10) 0.0181(9) -0.0012(7) 0.0097(7) -0.0017(7)
C12 0.0249(10) 0.0240(10) 0.0188(10) 0.0013(8) 0.0077(8) -0.0002(8)
C11 0.0198(9) 0.0239(10) 0.0206(10) 0.0010(8) 0.0085(8) 0.0001(8)
C10 0.0221(10) 0.0290(11) 0.0179(10) 0.0002(8) 0.0063(8) -0.0001(8)
C9 0.0258(10) 0.0213(10) 0.0169(9) 0.0009(8) 0.0074(8) 0.0033(8)
N8 0.0300(9) 0.0255(9) 0.0177(8) -0.0016(7) 0.0087(7) 0.0031(7)
C8 0.0232(10) 0.0292(11) 0.0246(11) 0.0013(8) 0.0109(9) 0.0008(8)
C7 0.0236(11) 0.0388(13) 0.0252(11) -0.0027(9) 0.0055(9) -0.0054(9)
C6 0.0304(11) 0.0393(13) 0.0179(10) -0.0040(9) 0.0087(9) -0.0072(9)
C5 0.0243(11) 0.0402(13) 0.0257(11) 0.0051(9) 0.0092(9) 0.0048(9)
N7 0.0274(9) 0.0289(10) 0.0218(9) -0.0011(7) 0.0077(7) 0.0052(7)
N6 0.0325(10) 0.0284(10) 0.0199(9) -0.0035(7) 0.0072(7) 0.0058(8)
N5 0.0281(10) 0.0376(11) 0.0205(9) -0.0004(8) 0.0103(8) 0.0015(8)
C4 0.0225(10) 0.0302(11) 0.0195(10) 0.0013(8) 0.0069(8) 0.0015(8)
C3 0.0327(12) 0.0536(16) 0.0190(11) -0.0013(10) 0.0054(9) -0.0030(11)
C2 0.0240(11) 0.0573(16) 0.0257(12) 0.0066(11) 0.0029(9) 0.0007(11)
N4 0.0237(9) 0.0245(9) 0.0162(8) -0.0007(6) 0.0069(7) 0.0031(7)
N3 0.0259(9) 0.0265(9) 0.0164(8) -0.0003(7) 0.0071(7) 0.0045(7)
C1 0.0217(9) 0.0224(10) 0.0180(9) 0.0007(7) 0.0084(7) 0.0004(8)
N2 0.0259(9) 0.0258(9) 0.0162(8) 0.0006(7) 0.0079(7) 0.0054(7)
N1 0.0272(9) 0.0302(10) 0.0174(8) 0.0002(7) 0.0084(7) 0.0065(7)

loop_
_atom_type_symbol
_atom_type_description
_atom_type_scat_dispersion_real
_atom_type_scat_dispersion_imag
_atom_type_scat_source
C C 0.0033 0.0016 'International Tables Vol C Tables 4.2.6.8 and 6.1.1.4'
H H 0.0000 0.0000 'International Tables Vol C Tables 4.2.6.8 and 6.1.1.4'
N N 0.0061 0.0033 'International Tables Vol C Tables 4.2.6.8 and 6.1.1.4'
Cu Cu 0.3201 1.2651 'International Tables Vol C Tables 4.2.6.8 and 6.1.1.4'

loop_
_geom_angle_atom_site_label_1
_geom_angle_atom_site_label_2
_geom_angle_atom_site_label_3
_geom_angle
_geom_angle_site_symmetry_1
_geom_angle_site_symmetry_3
N10 Cu1 N2 108.92(7) . 4_665
N10 Cu1 N3 109.81(7) . 1_554
N2 Cu1 N3 110.98(7) 4_665 1_554
N10 Cu1 N9 116.68(7) . .
N2 Cu1 N9 112.36(7) 4_665 .
N3 Cu1 N9 97.61(7) 1_554 .
N4 Cu2 N8 111.93(7) 1_554 .
N4 Cu2 N5 127.19(8) 1_554 1_554
N8 Cu2 N5 105.66(7) . 1_554
N4 Cu2 N6 111.99(7) 1_554 3_656
N8 Cu2 N6 103.05(7) . 3_656
N5 Cu2 N6 93.37(7) 1_554 3_656
N8 N10 C11 104.52(17) . .
N8 N10 Cu1 119.61(13) . .
C11 N10 Cu1 135.81(14) . .
C10 N9 C6 117.37(19) . .
C10 N9 Cu1 125.88(15) . .
C6 N9 Cu1 116.62(14) . .
C4 C12 C5 118.2(2) . .
C4 C12 C11 120.68(19) . .
C5 C12 C11 121.08(19) . .
N7 C11 N10 111.67(18) . .
N7 C11 C12 123.18(19) . .
N10 C11 C12 125.15(19) . .
N9 C10 C9 122.88(19) . .
N9 C10 H10A 118.6 . .
C9 C10 H10A 118.6 . .
C8 C9 C10 118.61(19) . .
C8 C9 C1 119.72(18) . .
C10 C9 C1 121.54(18) . .
N6 N8 N10 109.30(16) . .
N6 N8 Cu2 122.77(13) . .
N10 N8 Cu2 127.16(14) . .
C7 C8 C9 118.7(2) . .
C7 C8 H8A 120.6 . .
C9 C8 H8A 120.6 . .
C8 C7 C6 118.8(2) . .
C8 C7 H7A 120.6 . .
C6 C7 H7A 120.6 . .
N9 C6 C7 123.5(2) . .
N9 C6 H6A 118.3 . .
C7 C6 H6A 118.3 . .
C2 C5 C12 118.5(2) . .
C2 C5 H5A 120.8 . .
C12 C5 H5A 120.8 . .
C11 N7 N6 104.69(17) . .
N8 N6 N7 109.81(17) . .
N8 N6 Cu2 111.51(13) . 3_656
N7 N6 Cu2 118.46(15) . 3_656
C3 N5 C4 117.01(19) . .
C3 N5 Cu2 120.16(15) . 1_556
C4 N5 Cu2 121.07(15) . 1_556
N5 C4 C12 123.7(2) . .
N5 C4 H4A 118.2 . .
C12 C4 H4A 118.2 . .
N5 C3 C2 123.2(2) . .
N5 C3 H3A 118.4 . .
C2 C3 H3A 118.4 . .
C5 C2 C3 119.3(2) . .
C5 C2 H2A 120.4 . .
C3 C2 H2A 120.4 . .
C1 N4 N3 105.18(16) . .
C1 N4 Cu2 134.50(14) . 1_556
N3 N4 Cu2 119.80(13) . 1_556
N1 N3 N4 109.77(16) . .
N1 N3 Cu1 122.71(13) . 1_556
N4 N3 Cu1 126.85(13) . 1_556
N4 C1 N2 110.32(17) . .
N4 C1 C9 123.74(18) . .
N2 C1 C9 125.80(18) . .
C1 N2 N1 106.08(16) . .
C1 N2 Cu1 136.57(14) . 4_566
N1 N2 Cu1 116.57(13) . 4_566
N3 N1 N2 108.65(16) . .

loop_
_geom_bond_atom_site_label_1
_geom_bond_atom_site_label_2
_geom_bond_distance
_geom_bond_site_symmetry_2
Cu1 N10 2.0308(18) .
Cu1 N2 2.0358(17) 4_665
Cu1 N3 2.0681(17) 1_554
Cu1 N9 2.0792(18) .
Cu2 N4 1.9714(17) 1_554
Cu2 N8 2.0620(18) .
Cu2 N5 2.0745(19) 1_554
Cu2 N6 2.2023(19) 3_656
N10 N8 1.343(2) .
N10 C11 1.346(3) .
N9 C10 1.341(3) .
N9 C6 1.341(3) .
C12 C4 1.387(3) .
C12 C5 1.393(3) .
C12 C11 1.468(3) .
C11 N7 1.334(3) .
C10 C9 1.389(3) .
C10 H10A 0.9300 .
C9 C8 1.389(3) .
C9 C1 1.467(3) .
N8 N6 1.320(3) .
C8 C7 1.379(3) .
C8 H8A 0.9300 .
C7 C6 1.378(3) .
C7 H7A 0.9300 .
C6 H6A 0.9300 .
C5 C2 1.380(3) .
C5 H5A 0.9300 .
N7 N6 1.341(2) .
N6 Cu2 2.2023(19) 3_656
N5 C3 1.340(3) .
N5 C4 1.342(3) .
N5 Cu2 2.0745(19) 1_556
C4 H4A 0.9300 .
C3 C2 1.381(4) .
C3 H3A 0.9300 .
C2 H2A 0.9300 .
N4 C1 1.338(3) .
N4 N3 1.349(2) .
N4 Cu2 1.9714(17) 1_556
N3 N1 1.311(2) .
N3 Cu1 2.0681(17) 1_556
C1 N2 1.340(3) .
N2 N1 1.343(2) .
N2 Cu1 2.0358(17) 4_566
